data_1528065
loop_
_publ_author_name
'Shapiev, B.I.'
'Sologub, O.L.'
'Seropegin, Yu.D.'
'Bodak, O.I.'
'Salamakha, P.S.'

_publ_section_title
;
 Crystal structure of the compound Ce Rh1-x Ge2+x (x=0.325)
;
_journal_name_full 'Journal of the Less-Common Metals'
_journal_page_first 1
_journal_page_last 4
_journal_volume 175
_journal_year 1991
_chemical_formula_sum 'Ce Ge2.33 Rh0.67'
_space_group_IT_number 59
_symmetry_space_group_name_Hall 'P 2 2ab -1ab'
_symmetry_space_group_name_H-M 'P m m n :1'
_cell_angle_alpha 90
_cell_angle_beta 90
_cell_angle_gamma 90
_cell_formula_units_Z 4
_cell_length_a 4.322
_cell_length_b 4.339
_cell_length_c 17.101
_cell_volume 320.698
_citation_journal_id_ASTM JCOMAH
_cod_data_source_file Shapiev_JCOMAH_1991_292.cif
_cod_data_source_block Ce1Ge2.33Rh0.67
_cod_original_cell_volume 320.6978
_cod_original_sg_symbol_Hall '-P 2ab 2a (x-1/4,y-1/4,z)'
_cod_original_formula_sum 'Ce1 Ge2.33 Rh0.67'
_cod_database_code 1528065

loop_
_symmetry_equiv_pos_as_xyz
x,y,z
-x,-y,z
x+1/2,-y+1/2,-z
-x+1/2,y+1/2,-z
-x+1/2,-y+1/2,-z
x+1/2,y+1/2,-z
-x,y,z
x,-y,z

loop_
_atom_site_label
_atom_site_type_symbol
_atom_site_fract_x
_atom_site_fract_y
_atom_site_fract_z
_atom_site_occupancy
_atom_site_U_iso_or_equiv
Ge4 Ge 0 0.5 0.993 1 0.0
Ge2 Ge 0 0 0.5063 1 0.0
Ge3 Ge 0 0.5 0.284 1 0.0
Ce1 Ce 0 0 0.1486 1 0.0
Ce2 Ce 0 0.5 0.6367 1 0.0
Rh1 Rh 0 0 0.9369 0.35 0.0
Ge5 Ge 0 0 0.9369 0.65 0.0
Ge1 Ge 0 0 0.795 1 0.0
Rh2 Rh 0 0.5 0.4247 1 0.0
